data_7701957
loop_
_publ_author_name
'Kan, Wei-Qiu'
'He, Yuan-Chun'
'Wen, Shizheng'
'Zhao, Pu Su'

_publ_section_title
;
 A series of host-guest coordination polymers containing viologens:
 syntheses, crystal Structures, thermo/photochromism and influence factors
 of the thermo/photochromic behaviors
;
_journal_name_full 'Dalton Transactions'
_journal_paper_doi 10.1039/C9DT03929E
_journal_year 2019
_chemical_formula_moiety 'C95 H62 Cd5 N O28,5(H2 O)'
_chemical_formula_sum 'C95 H72 Cd5 N O33'
_chemical_formula_weight 2317.54
_space_group_IT_number 2
_space_group_name_Hall '-P 1'
_space_group_name_H-M_alt 'P -1'
_symmetry_cell_setting triclinic
_symmetry_space_group_name_Hall '-P 1'
_symmetry_space_group_name_H-M 'P -1'
_atom_sites_solution_hydrogens geom
_atom_sites_solution_primary direct
_atom_sites_solution_secondary difmap
_audit_creation_method SHELXL-97
_audit_update_record
;
2019-07-03 deposited with the CCDC.	2019-11-15 downloaded from the CCDC.
;
_cell_angle_alpha 75.060(3)
_cell_angle_beta 83.715(3)
_cell_angle_gamma 86.293(3)
_cell_formula_units_Z 2
_cell_length_a 10.0972(6)
_cell_length_b 20.9553(11)
_cell_length_c 21.1800(12)
_cell_measurement_reflns_used 9955
_cell_measurement_temperature 293(2)
_cell_measurement_theta_max 26.4928
_cell_measurement_theta_min 2.3484
_cell_volume 4300.9(4)
_computing_cell_refinement 'CrysAlisPro(1.171.35.21) (Agilent Tech., 2012)'
_computing_data_collection 'CrysAlisPro(1.171.35.21) (Agilent Tech., 2012)'
_computing_data_reduction 'CrysAlisPro(1.171.35.21) (Agilent Tech., 2012)'
_computing_structure_refinement 'SHELXL-97 (Sheldrick, 2008)'
_computing_structure_solution 'SHELXL-97 (Sheldrick, 2008)'
_diffrn_ambient_temperature 293(2)
_diffrn_detector_area_resol_mean 10.0
_diffrn_measured_fraction_theta_full 0.941
_diffrn_measured_fraction_theta_max 0.943
_diffrn_measurement_device_type 'Bruker P4'
_diffrn_measurement_method '\w scans'
_diffrn_radiation_monochromator graphite
_diffrn_radiation_source 'fine-focus sealed tube'
_diffrn_radiation_type MoK\a
_diffrn_radiation_wavelength 0.71073
_diffrn_reflns_av_R_equivalents 0.1028
_diffrn_reflns_av_sigmaI/netI 0.0788
_diffrn_reflns_limit_h_max 12
_diffrn_reflns_limit_h_min -12
_diffrn_reflns_limit_k_max 25
_diffrn_reflns_limit_k_min -25
_diffrn_reflns_limit_l_max 25
_diffrn_reflns_limit_l_min -25
_diffrn_reflns_number 66781
_diffrn_reflns_theta_full 25.00
_diffrn_reflns_theta_max 25.35
_diffrn_reflns_theta_min 2.46
_exptl_absorpt_coefficient_mu 1.308
_exptl_absorpt_correction_T_max 0.811
_exptl_absorpt_correction_T_min 0.728
_exptl_absorpt_correction_type multi-scan
_exptl_absorpt_process_details
;
CrysAlis (Oxford Diffraction, 2006)
;
_exptl_crystal_colour yellow
_exptl_crystal_density_diffrn 1.790
_exptl_crystal_density_method 'not measured'
_exptl_crystal_description BLOCK
_exptl_crystal_F_000 2306
_exptl_crystal_size_max 0.25
_exptl_crystal_size_mid 0.23
_exptl_crystal_size_min 0.16
_refine_diff_density_max 1.231
_refine_diff_density_min -0.885
_refine_diff_density_rms 0.128
_refine_ls_extinction_method none
_refine_ls_goodness_of_fit_ref 0.981
_refine_ls_hydrogen_treatment mixed
_refine_ls_matrix_type full
_refine_ls_number_parameters 1217
_refine_ls_number_reflns 14841
_refine_ls_number_restraints 42
_refine_ls_restrained_S_all 0.981
_refine_ls_R_factor_all 0.0846
_refine_ls_R_factor_gt 0.0419
_refine_ls_shift/su_max 0.002
_refine_ls_shift/su_mean 0.000
_refine_ls_structure_factor_coef Fsqd
_refine_ls_weighting_details 'calc w=1/[\s^2^(Fo^2^)+(0.0432P)^2^+0.0000P] where P=(Fo^2^+2Fc^2^)/3'
_refine_ls_weighting_scheme calc
_refine_ls_wR_factor_gt 0.0811
_refine_ls_wR_factor_ref 0.0961
_reflns_number_gt 9942
_reflns_number_total 14841
_reflns_threshold_expression >2\s(I)
_cod_data_source_file c9dt03929e2.cif
_cod_data_source_block compound-4
_cod_depositor_comments
;
The following automatic conversions were performed:

data item '_symmetry_cell_setting' value 'Triclinic' was changed to
'triclinic' in accordance with the
/home/data/users/saulius/crontab/automatic-downloads/rss-feeds/RSC/lib/dictionaries/cif_core.dic
dictionary named 'cif_core.dic' version 2.4.2 last updated on
2011-04-26.

Automatic conversion script
Id: cif_fix_values 6909 2019-04-08 15:41:33Z antanas 
;
_cod_database_code 7701957

loop_
_symmetry_equiv_pos_as_xyz
'x, y, z'
'-x, -y, -z'

loop_
_atom_site_label
_atom_site_type_symbol
_atom_site_fract_x
_atom_site_fract_y
_atom_site_fract_z
_atom_site_U_iso_or_equiv
_atom_site_adp_type
_atom_site_occupancy
_atom_site_symmetry_multiplicity
_atom_site_calc_flag
_atom_site_refinement_flags
_atom_site_disorder_group
Cd1 Cd 0.70099(4) 0.19492(2) 0.14659(2) 0.02252(11) Uani 1 1 d . .
Cd2 Cd 0.40602(4) 0.300019(18) 0.169794(19) 0.01444(10) Uani 1 1 d . .
Cd3 Cd 0.31317(4) 0.375984(18) 0.307231(19) 0.01324(10) Uani 1 1 d . .
Cd4 Cd 0.63164(4) 0.255005(18) 0.323377(19) 0.01463(10) Uani 1 1 d . .
Cd5 Cd 0.96937(4) 0.279352(19) 0.411690(19) 0.01624(10) Uani 1 1 d . .
C1 C 0.5801(6) 0.3164(3) 0.0347(3) 0.0182(12) Uani 1 1 d . .
C2 C 0.6031(5) 0.3627(3) -0.0332(3) 0.0177(12) Uani 1 1 d . .
C3 C 0.5852(6) 0.4307(3) -0.0391(3) 0.0234(14) Uani 1 1 d . .
H3 H 0.5541 0.4461 -0.0025 0.028 Uiso 1 1 calc R .
C4 C 0.6137(6) 0.4751(3) -0.0990(3) 0.0316(16) Uani 1 1 d . .
H4 H 0.6021 0.5203 -0.1030 0.038 Uiso 1 1 calc R .
C5 C 0.6594(6) 0.4517(3) -0.1524(3) 0.0276(14) Uani 1 1 d . .
H5 H 0.6822 0.4813 -0.1925 0.033 Uiso 1 1 calc R .
C6 C 0.6718(7) 0.3849(3) -0.1472(3) 0.0351(17) Uani 1 1 d . .
H6 H 0.7004 0.3701 -0.1844 0.042 Uiso 1 1 calc R .
C7 C 0.6426(5) 0.3393(3) -0.0880(3) 0.0181(12) Uani 1 1 d . .
C8 C 0.6453(6) 0.2674(3) -0.0860(3) 0.0215(13) Uani 1 1 d . .
C9 C 0.7439(6) 0.2378(3) -0.1198(3) 0.0294(15) Uani 1 1 d . .
H9 H 0.8155 0.2623 -0.1426 0.035 Uiso 1 1 calc R .
C10 C 0.7391(6) 0.1717(3) -0.1207(3) 0.0303(15) Uani 1 1 d . .
H10 H 0.8074 0.1527 -0.1438 0.036 Uiso 1 1 calc R .
C11 C 0.6345(6) 0.1348(3) -0.0878(3) 0.0219(13) Uani 1 1 d . .
C12 C 0.5354(6) 0.1634(3) -0.0516(3) 0.0272(14) Uani 1 1 d . .
H12 H 0.4656 0.1381 -0.0278 0.033 Uiso 1 1 calc R .
C13 C 0.5393(5) 0.2278(3) -0.0506(3) 0.0222(13) Uani 1 1 d . .
H13 H 0.4719 0.2462 -0.0264 0.027 Uiso 1 1 calc R .
C14 C 0.6207(6) 0.0644(3) -0.0902(3) 0.0313(15) Uani 1 1 d . .
H14A H 0.5665 0.0410 -0.0515 0.038 Uiso 1 1 calc R .
H14B H 0.5775 0.0634 -0.1287 0.038 Uiso 1 1 calc R .
C15 C 0.7624(6) -0.0254(3) -0.1100(4) 0.0373(17) Uani 1 1 d . .
C16 C 0.8909(6) -0.0505(3) -0.1188(3) 0.0360(17) Uani 1 1 d . .
H16 H 0.9625 -0.0280 -0.1122 0.043 Uiso 1 1 calc R .
C17 C 0.9130(6) -0.1098(3) -0.1377(3) 0.0272(14) Uani 1 1 d . .
C18 C 0.8058(5) -0.1415(3) -0.1503(3) 0.0242(14) Uani 1 1 d . .
H18 H 0.8204 -0.1788 -0.1666 0.029 Uiso 1 1 calc R .
C19 C 0.6785(5) -0.1177(3) -0.1385(3) 0.0182(12) Uani 1 1 d . .
C20 C 0.6573(6) -0.0593(3) -0.1164(3) 0.0209(13) Uani 1 1 d . .
H20 H 0.5709 -0.0443 -0.1062 0.025 Uiso 1 1 calc R .
C21 C 1.0527(7) -0.1402(3) -0.1406(4) 0.0402(17) Uani 1 1 d . .
C22 C 0.5595(6) -0.1537(2) -0.1442(3) 0.0194(13) Uani 1 1 d . .
C23 C 0.1613(5) 0.3630(3) 0.1794(2) 0.0123(11) Uani 1 1 d . .
C24 C 0.0213(5) 0.3927(2) 0.1767(2) 0.0149(12) Uani 1 1 d . .
C25 C -0.0849(5) 0.3531(2) 0.1782(2) 0.0138(11) Uani 1 1 d . .
H25 H -0.0713 0.3079 0.1826 0.017 Uiso 1 1 calc R .
C26 C -0.2109(5) 0.3824(2) 0.1729(2) 0.0116(11) Uani 1 1 d . .
C27 C -0.2305(5) 0.4500(2) 0.1642(3) 0.0142(11) Uani 1 1 d . .
H27 H -0.3153 0.4693 0.1582 0.017 Uiso 1 1 calc R .
C28 C -0.1260(5) 0.4891(3) 0.1642(2) 0.0158(12) Uani 1 1 d . .
C29 C 0.0015(6) 0.4608(2) 0.1712(2) 0.0167(12) Uani 1 1 d . .
H29 H 0.0726 0.4865 0.1721 0.020 Uiso 1 1 calc R .
C30 C -0.3334(5) 0.3425(2) 0.1785(2) 0.0107(11) Uani 1 1 d . .
C31 C -0.0752(6) 0.5926(3) 0.1821(3) 0.0228(13) Uani 1 1 d . .
H31A H 0.0046 0.6041 0.1523 0.027 Uiso 1 1 calc R .
H31B H -0.0484 0.5672 0.2242 0.027 Uiso 1 1 calc R .
C32 C -0.1522(6) 0.6542(3) 0.1899(3) 0.0252(14) Uani 1 1 d . .
C33 C -0.2820(6) 0.6690(3) 0.1767(3) 0.0304(15) Uani 1 1 d . .
H33 H -0.3277 0.6389 0.1627 0.036 Uiso 1 1 calc R .
C34 C -0.3478(6) 0.7275(3) 0.1835(3) 0.0341(16) Uani 1 1 d . .
H34 H -0.4365 0.7353 0.1749 0.041 Uiso 1 1 calc R .
C35 C -0.2812(6) 0.7751(3) 0.2035(3) 0.0271(14) Uani 1 1 d . .
C36 C -0.1499(6) 0.7583(3) 0.2195(3) 0.0328(15) Uani 1 1 d . .
H36 H -0.1043 0.7876 0.2348 0.039 Uiso 1 1 calc R .
C37 C -0.0861(6) 0.6995(3) 0.2133(3) 0.0216(13) Uani 1 1 d . .
H37 H 0.0007 0.6898 0.2245 0.026 Uiso 1 1 calc R .
C38 C -0.3477(6) 0.8369(3) 0.2129(3) 0.0273(14) Uani 1 1 d . .
C39 C -0.4672(7) 0.8355(3) 0.2507(3) 0.0376(17) Uani 1 1 d . .
H39 H -0.5084 0.7954 0.2678 0.045 Uiso 1 1 calc R .
C40 C -0.5286(8) 0.8928(4) 0.2642(3) 0.048(2) Uani 1 1 d . .
H40 H -0.6112 0.8908 0.2886 0.058 Uiso 1 1 calc R .
C41 C -0.4675(7) 0.9519(4) 0.2416(4) 0.0441(19) Uani 1 1 d . .
H41 H -0.5066 0.9897 0.2521 0.053 Uiso 1 1 calc R .
C42 C -0.3500(7) 0.9549(3) 0.2040(4) 0.0434(18) Uani 1 1 d . .
H42 H -0.3088 0.9951 0.1887 0.052 Uiso 1 1 calc R .
C43 C -0.2884(6) 0.8983(3) 0.1874(3) 0.0311(15) Uani 1 1 d . .
C44 C -0.1624(8) 0.9067(3) 0.1426(4) 0.0420(18) Uani 1 1 d U .
C45 C 0.5690(5) 0.4196(2) 0.3136(2) 0.0102(11) Uani 1 1 d . .
C46 C 1.0601(5) 0.4231(2) 0.3300(2) 0.0096(11) Uani 1 1 d U .
C47 C 0.9202(5) 0.4511(2) 0.3401(2) 0.0113(11) Uani 1 1 d . .
C48 C 0.9031(5) 0.5096(2) 0.3600(2) 0.0112(11) Uani 1 1 d U .
H48 H 0.9757 0.5293 0.3696 0.013 Uiso 1 1 calc R .
C49 C 0.7764(5) 0.5380(2) 0.3651(3) 0.0174(12) Uani 1 1 d . .
C50 C 0.6668(5) 0.5092(2) 0.3494(3) 0.0158(12) Uani 1 1 d . .
H50 H 0.5823 0.5294 0.3517 0.019 Uiso 1 1 calc R .
C51 C 0.6856(5) 0.4509(2) 0.3304(2) 0.0109(11) Uani 1 1 d . .
C52 C 0.8117(5) 0.4212(2) 0.3258(2) 0.0114(11) Uani 1 1 d . .
H52 H 0.8239 0.3817 0.3132 0.014 Uiso 1 1 calc R .
C53 C 0.6547(6) 0.6407(2) 0.3695(3) 0.0222(13) Uani 1 1 d . .
H53A H 0.5719 0.6217 0.3918 0.027 Uiso 1 1 calc R .
H53B H 0.6490 0.6507 0.3225 0.027 Uiso 1 1 calc R .
C54 C 0.6785(6) 0.7032(3) 0.3898(3) 0.0193(13) Uani 1 1 d . .
C55 C 0.8070(6) 0.7255(3) 0.3880(3) 0.0211(13) Uani 1 1 d . .
H55 H 0.8805 0.7015 0.3745 0.025 Uiso 1 1 calc R .
C56 C 0.8253(6) 0.7827(3) 0.4060(3) 0.0226(13) Uani 1 1 d . .
H56 H 0.9113 0.7965 0.4054 0.027 Uiso 1 1 calc R .
C57 C 0.7153(6) 0.8205(3) 0.4254(3) 0.0204(13) Uani 1 1 d . .
C58 C 0.5910(6) 0.7982(3) 0.4261(3) 0.0232(13) Uani 1 1 d . .
H58 H 0.5169 0.8231 0.4374 0.028 Uiso 1 1 calc R .
C59 C 0.5723(5) 0.7394(3) 0.4104(3) 0.0220(13) Uani 1 1 d . .
H59 H 0.4865 0.7243 0.4138 0.026 Uiso 1 1 calc R .
C60 C 0.7384(6) 0.8841(3) 0.4413(3) 0.0213(13) Uani 1 1 d . .
C61 C 0.6737(7) 0.9411(3) 0.4099(3) 0.0333(16) Uani 1 1 d . .
H61 H 0.6141 0.9393 0.3800 0.040 Uiso 1 1 calc R .
C62 C 0.6951(7) 1.0019(3) 0.4219(3) 0.0381(17) Uani 1 1 d . .
H62 H 0.6474 1.0396 0.4014 0.046 Uiso 1 1 calc R .
C63 C 0.7877(7) 1.0061(3) 0.4644(3) 0.0323(16) Uani 1 1 d U .
H63 H 0.8052 1.0467 0.4712 0.039 Uiso 1 1 calc R .
C64 C 0.8529(6) 0.9495(3) 0.4962(3) 0.0293(15) Uani 1 1 d . .
H64 H 0.9142 0.9520 0.5251 0.035 Uiso 1 1 calc R .
C65 C 0.8290(6) 0.8878(2) 0.4860(3) 0.0190(13) Uani 1 1 d . .
C66 C 0.8985(6) 0.8285(3) 0.5259(3) 0.0199(13) Uani 1 1 d . .
C67 C 0.8443(6) 0.3325(3) 0.5063(3) 0.0197(13) Uani 1 1 d . .
C68 C 0.7784(5) 0.3554(2) 0.5641(3) 0.0154(12) Uani 1 1 d . .
C69 C 0.7455(6) 0.4228(3) 0.5543(3) 0.0225(13) Uani 1 1 d . .
H69 H 0.7581 0.4507 0.5123 0.027 Uiso 1 1 calc R .
C70 C 0.6947(5) 0.4484(3) 0.6059(3) 0.0230(14) Uani 1 1 d . .
H70 H 0.6748 0.4935 0.5992 0.028 Uiso 1 1 calc R .
C71 C 0.6734(5) 0.4061(3) 0.6684(3) 0.0192(13) Uani 1 1 d . .
H71 H 0.6399 0.4229 0.7038 0.023 Uiso 1 1 calc R .
C72 C 0.7022(5) 0.3387(3) 0.6780(3) 0.0178(12) Uani 1 1 d . .
H72 H 0.6834 0.3107 0.7194 0.021 Uiso 1 1 calc R .
C73 C 0.7593(5) 0.3119(2) 0.6264(3) 0.0189(12) Uani 1 1 d . .
C74 C 0.7979(5) 0.2404(3) 0.6396(3) 0.0180(12) Uani 1 1 d . .
C75 C 0.7787(5) 0.2023(2) 0.5968(3) 0.0182(12) Uani 1 1 d . .
H75 H 0.7347 0.2212 0.5597 0.022 Uiso 1 1 calc R .
C76 C 0.8241(5) 0.1363(2) 0.6083(3) 0.0197(13) Uani 1 1 d . .
H76 H 0.8143 0.1122 0.5780 0.024 Uiso 1 1 calc R .
C77 C 0.8847(5) 0.1065(3) 0.6660(3) 0.0203(13) Uani 1 1 d . .
C78 C 0.9001(6) 0.1438(3) 0.7093(3) 0.0236(13) Uani 1 1 d . .
H78 H 0.9395 0.1246 0.7478 0.028 Uiso 1 1 calc R .
C79 C 0.8580(6) 0.2088(3) 0.6963(3) 0.0233(13) Uani 1 1 d . .
H79 H 0.8699 0.2329 0.7263 0.028 Uiso 1 1 calc R .
C80 C 0.9356(5) 0.0360(2) 0.6761(3) 0.0229(14) Uani 1 1 d . .
H80A H 1.0044 0.0318 0.6414 0.028 Uiso 1 1 calc R .
H80B H 0.9729 0.0208 0.7179 0.028 Uiso 1 1 calc R .
C81 C 0.8465(5) -0.0680(2) 0.6779(3) 0.0171(12) Uani 1 1 d . .
C82 C 0.9694(5) -0.0993(2) 0.6792(2) 0.0126(11) Uani 1 1 d . .
H82 H 1.0449 -0.0752 0.6769 0.015 Uiso 1 1 calc R .
C83 C 0.9830(5) -0.1666(2) 0.6840(2) 0.0118(11) Uani 1 1 d U .
C84 C 0.8731(5) -0.2037(2) 0.6903(2) 0.0122(11) Uani 1 1 d . .
H84 H 0.8818 -0.2494 0.6971 0.015 Uiso 1 1 calc R .
C85 C 0.7472(5) -0.1712(2) 0.6863(2) 0.0107(11) Uani 1 1 d . .
C86 C 0.7345(5) -0.1043(2) 0.6785(2) 0.0136(11) Uani 1 1 d . .
H86 H 0.6513 -0.0829 0.6737 0.016 Uiso 1 1 calc R .
C87 C 0.6264(5) -0.2101(2) 0.6885(2) 0.0142(12) Uani 1 1 d . .
C88 C 1.1215(5) -0.1975(2) 0.6778(2) 0.0133(12) Uani 1 1 d . .
C89 C 0.0958(12) 0.2308(4) -0.0215(4) 0.094(4) Uani 1 1 d . .
H89A H 0.1260 0.1853 -0.0104 0.140 Uiso 1 1 calc R .
H89B H 0.1351 0.2523 -0.0645 0.140 Uiso 1 1 calc R .
H89C H 0.0005 0.2335 -0.0210 0.140 Uiso 1 1 calc R .
C90 C 0.1351(8) 0.2633(4) 0.0262(4) 0.051(2) Uani 1 1 d . .
H90A H 0.2310 0.2576 0.0274 0.061 Uiso 1 1 calc R .
H90B H 0.0941 0.2414 0.0693 0.061 Uiso 1 1 calc R .
C91 C 0.1872(6) 0.3788(3) 0.0067(3) 0.0345(16) Uani 1 1 d . .
H91 H 0.2769 0.3654 0.0066 0.041 Uiso 1 1 calc R .
C92 C 0.1538(6) 0.4440(3) 0.0005(3) 0.0369(17) Uani 1 1 d . .
H92 H 0.2201 0.4744 -0.0050 0.044 Uiso 1 1 calc R .
C93 C 0.0206(6) 0.4651(3) 0.0025(3) 0.0321(16) Uani 1 1 d . .
C94 C -0.0725(6) 0.4171(4) 0.0076(3) 0.0423(18) Uani 1 1 d . .
H94 H -0.1626 0.4294 0.0069 0.051 Uiso 1 1 calc R .
C95 C -0.0341(7) 0.3536(4) 0.0135(3) 0.0431(19) Uani 1 1 d . .
H95 H -0.0980 0.3223 0.0182 0.052 Uiso 1 1 calc R .
N1 N 0.0987(5) 0.3342(3) 0.0128(2) 0.0338(13) Uani 1 1 d . .
O1 O 0.4597(4) 0.31484(18) 0.06089(17) 0.0226(9) Uani 1 1 d . .
O2 O 0.6788(4) 0.28624(18) 0.06002(17) 0.0224(9) Uani 1 1 d . .
O3 O 0.7505(4) 0.0334(2) -0.0929(3) 0.0470(13) Uani 1 1 d . .
O4 O 1.1404(5) -0.1183(3) -0.1101(4) 0.029(3) Uani 0.692(15) 1 d P 1
O4' O 1.1501(17) -0.0973(8) -0.1676(11) 0.057(7) Uani 0.308(15) 1 d PU 2
O5 O 1.0765(4) -0.1906(2) -0.1587(2) 0.0292(10) Uani 1 1 d . .
O6 O 0.5674(4) -0.19177(17) -0.18166(18) 0.0206(9) Uani 1 1 d . .
O7 O 0.4513(4) -0.14392(19) -0.11137(19) 0.0283(10) Uani 1 1 d . .
O8 O 0.1853(3) 0.31246(17) 0.15809(17) 0.0177(8) Uani 1 1 d . .
O9 O 0.2506(3) 0.38990(16) 0.19982(17) 0.0155(8) Uani 1 1 d . .
O10 O -0.3282(3) 0.28055(16) 0.20671(17) 0.0174(8) Uani 1 1 d . .
O11 O -0.4359(4) 0.37272(17) 0.15620(17) 0.0189(8) Uani 1 1 d . .
O12 O -0.1566(4) 0.55465(17) 0.15702(19) 0.0246(9) Uani 1 1 d . .
O13 O -0.1718(6) 0.8963(3) 0.0874(3) 0.088(2) Uani 1 1 d . .
H13A H -0.0994 0.9014 0.0655 0.133 Uiso 1 1 calc R .
O14 O -0.0624(6) 0.9227(3) 0.1590(3) 0.0774(19) Uani 1 1 d . .
O15 O 0.4569(4) 0.45095(17) 0.31271(18) 0.0211(9) Uani 1 1 d . .
O16 O 0.5804(4) 0.36386(17) 0.30198(18) 0.0195(9) Uani 1 1 d . .
O17 O 1.0778(3) 0.36023(17) 0.33747(17) 0.0159(8) Uani 1 1 d . .
O18 O 1.1526(4) 0.46054(17) 0.31200(17) 0.0190(8) Uani 1 1 d U .
O19 O 0.7658(4) 0.59480(17) 0.38755(19) 0.0229(9) Uani 1 1 d . .
O20 O 0.8347(4) 0.77668(17) 0.55284(18) 0.0203(9) Uani 1 1 d . .
O21 O 1.0195(4) 0.83047(18) 0.53342(18) 0.0229(9) Uani 1 1 d . .
O22 O 0.7784(4) 0.31718(19) 0.46527(18) 0.0226(9) Uani 1 1 d . .
O23 O 0.9704(4) 0.33020(19) 0.49826(19) 0.0270(10) Uani 1 1 d . .
O24 O 0.8220(4) -0.00244(17) 0.6746(2) 0.0265(10) Uani 1 1 d . .
O25 O 0.5231(3) -0.17983(16) 0.66798(18) 0.0179(9) Uani 1 1 d . .
O26 O 0.6315(3) -0.27250(17) 0.71344(17) 0.0166(8) Uani 1 1 d . .
O27 O 1.1356(3) -0.25535(16) 0.66842(17) 0.0151(8) Uani 1 1 d . .
O28 O 1.2197(4) -0.16598(17) 0.6800(2) 0.0235(9) Uani 1 1 d . .
O1W O 0.3315(3) 0.32307(17) 0.41744(16) 0.0187(8) Uani 1 1 d . .
H1A H 0.2915 0.3511 0.4364 0.028 Uiso 1 1 d R .
H1B H 0.2826 0.2899 0.4252 0.028 Uiso 1 1 d R .
O2W O 0.5805(4) 0.25701(18) 0.42940(17) 0.0226(9) Uani 1 1 d . .
H2A H 0.6376 0.2788 0.4409 0.034 Uiso 1 1 d R .
H2B H 0.5078 0.2800 0.4268 0.034 Uiso 1 1 d R .
O3W O 0.6495(5) 0.1128(2) 0.2442(2) 0.0406(12) Uani 1 1 d . .
H3A H 0.7150 0.1237 0.2607 0.061 Uiso 1 1 d R .
H3B H 0.5785 0.1270 0.2623 0.061 Uiso 1 1 d R .
O4W O 0.1906(4) 0.40552(18) 0.48023(19) 0.0297(10) Uani 1 1 d . .
H4A H 0.1094 0.3939 0.4833 0.045 Uiso 1 1 d R .
H4B H 0.2031 0.4101 0.5183 0.045 Uiso 1 1 d R .
O5W O 0.0605(5) 0.9253(3) 0.0125(3) 0.0736(18) Uani 1 1 d . .
H5A H 0.1062 0.9142 -0.0181 0.110 Uiso 1 1 d R .
H5B H 0.1136 0.9342 0.0382 0.110 Uiso 1 1 d R .

loop_
_atom_site_aniso_label
_atom_site_aniso_U_11
_atom_site_aniso_U_22
_atom_site_aniso_U_33
_atom_site_aniso_U_23
_atom_site_aniso_U_13
_atom_site_aniso_U_12
Cd1 0.0141(2) 0.0185(2) 0.0351(3) -0.00696(19) -0.00301(19) -0.00037(17)
Cd2 0.0118(2) 0.0150(2) 0.0179(2) -0.00700(16) -0.00007(16) -0.00112(15)
Cd3 0.0098(2) 0.0130(2) 0.0183(2) -0.00652(16) -0.00173(16) -0.00027(15)
Cd4 0.0115(2) 0.0129(2) 0.0202(2) -0.00545(16) -0.00132(16) -0.00046(15)
Cd5 0.0156(2) 0.0172(2) 0.0165(2) -0.00487(17) -0.00160(17) -0.00189(16)
C1 0.021(3) 0.022(3) 0.016(3) -0.012(2) -0.001(3) -0.005(2)
C2 0.013(3) 0.020(3) 0.017(3) -0.002(2) 0.007(2) 0.000(2)
C3 0.031(4) 0.013(3) 0.027(3) -0.007(3) -0.002(3) -0.003(2)
C4 0.046(4) 0.012(3) 0.034(4) 0.001(3) -0.010(3) -0.003(3)
C5 0.035(4) 0.014(3) 0.030(4) 0.003(3) -0.008(3) -0.007(3)
C6 0.058(5) 0.031(4) 0.018(3) -0.006(3) -0.004(3) -0.016(3)
C7 0.023(3) 0.014(3) 0.018(3) -0.004(2) -0.006(2) -0.001(2)
C8 0.034(4) 0.017(3) 0.012(3) -0.004(2) -0.002(3) 0.005(3)
C9 0.034(4) 0.029(4) 0.027(3) -0.014(3) 0.007(3) -0.001(3)
C10 0.042(4) 0.023(3) 0.026(3) -0.012(3) 0.009(3) -0.001(3)
C11 0.028(3) 0.019(3) 0.021(3) -0.010(2) -0.005(3) -0.002(3)
C12 0.030(4) 0.027(3) 0.028(3) -0.014(3) 0.001(3) -0.008(3)
C13 0.015(3) 0.026(3) 0.027(3) -0.011(3) 0.001(3) 0.002(2)
C14 0.027(4) 0.024(3) 0.049(4) -0.019(3) -0.005(3) 0.000(3)
C15 0.025(4) 0.019(3) 0.074(5) -0.023(3) -0.006(3) 0.005(3)
C16 0.023(4) 0.024(4) 0.060(5) -0.011(3) -0.007(3) 0.004(3)
C17 0.015(3) 0.021(3) 0.047(4) -0.009(3) -0.007(3) 0.002(2)
C18 0.018(3) 0.019(3) 0.035(4) -0.010(3) 0.002(3) 0.002(2)
C19 0.013(3) 0.021(3) 0.022(3) -0.006(2) -0.005(2) -0.006(2)
C20 0.016(3) 0.022(3) 0.024(3) -0.008(3) -0.001(2) 0.012(2)
C21 0.030(4) 0.032(4) 0.063(5) -0.019(4) -0.009(4) 0.003(3)
C22 0.021(3) 0.006(3) 0.029(3) 0.000(2) 0.001(3) 0.001(2)
C23 0.005(3) 0.018(3) 0.012(3) 0.000(2) -0.001(2) -0.002(2)
C24 0.017(3) 0.014(3) 0.014(3) -0.004(2) -0.001(2) 0.001(2)
C25 0.016(3) 0.009(3) 0.018(3) -0.006(2) -0.004(2) -0.004(2)
C26 0.010(3) 0.013(3) 0.011(3) -0.003(2) 0.000(2) 0.000(2)
C27 0.013(3) 0.009(3) 0.025(3) -0.010(2) -0.008(2) 0.003(2)
C28 0.015(3) 0.019(3) 0.011(3) 0.000(2) 0.001(2) 0.001(2)
C29 0.024(3) 0.015(3) 0.011(3) -0.003(2) -0.002(2) -0.005(2)
C30 0.008(3) 0.014(3) 0.013(3) -0.010(2) 0.000(2) 0.002(2)
C31 0.023(3) 0.016(3) 0.030(3) -0.009(3) -0.002(3) 0.001(2)
C32 0.019(3) 0.033(4) 0.020(3) 0.002(3) -0.005(3) -0.007(3)
C33 0.033(4) 0.026(3) 0.034(4) -0.009(3) -0.005(3) -0.008(3)
C34 0.024(4) 0.033(4) 0.047(4) -0.012(3) -0.011(3) 0.002(3)
C35 0.037(4) 0.022(3) 0.022(3) -0.005(3) -0.009(3) 0.003(3)
C36 0.037(4) 0.027(4) 0.038(4) -0.012(3) -0.010(3) -0.001(3)
C37 0.016(3) 0.027(3) 0.025(3) -0.010(3) -0.003(2) -0.004(2)
C38 0.028(4) 0.026(3) 0.028(3) -0.008(3) -0.009(3) 0.011(3)
C39 0.035(4) 0.038(4) 0.037(4) -0.010(3) 0.002(3) 0.011(3)
C40 0.048(5) 0.071(6) 0.024(4) -0.011(4) -0.004(3) 0.012(4)
C41 0.044(5) 0.043(5) 0.055(5) -0.030(4) -0.018(4) 0.023(4)
C42 0.038(4) 0.029(4) 0.072(5) -0.023(4) -0.022(4) 0.005(3)
C43 0.027(4) 0.017(3) 0.055(4) -0.017(3) -0.016(3) 0.002(3)
C44 0.043(4) 0.030(4) 0.056(5) -0.010(3) -0.017(4) -0.003(3)
C45 0.006(3) 0.012(3) 0.011(3) -0.002(2) 0.003(2) 0.000(2)
C46 0.014(3) 0.012(3) 0.004(2) -0.0027(19) 0.001(2) 0.000(2)
C47 0.006(3) 0.009(3) 0.019(3) -0.002(2) -0.001(2) -0.002(2)
C48 0.0101(14) 0.0112(13) 0.0127(14) -0.0034(9) -0.0016(9) -0.0011(9)
C49 0.021(3) 0.009(3) 0.024(3) -0.005(2) -0.009(2) -0.001(2)
C50 0.009(3) 0.018(3) 0.024(3) -0.011(2) -0.003(2) 0.002(2)
C51 0.010(3) 0.007(3) 0.017(3) -0.005(2) -0.003(2) 0.000(2)
C52 0.010(3) 0.011(3) 0.018(3) -0.010(2) -0.002(2) -0.002(2)
C53 0.029(3) 0.010(3) 0.033(3) -0.013(2) -0.008(3) 0.001(2)
C54 0.027(3) 0.013(3) 0.021(3) -0.010(2) -0.002(3) -0.003(2)
C55 0.025(3) 0.020(3) 0.019(3) -0.007(2) -0.003(3) 0.007(2)
C56 0.020(3) 0.021(3) 0.033(4) -0.015(3) -0.007(3) -0.005(2)
C57 0.025(3) 0.014(3) 0.022(3) -0.001(2) -0.011(3) 0.002(2)
C58 0.025(3) 0.019(3) 0.028(3) -0.008(3) -0.009(3) 0.003(2)
C59 0.012(3) 0.024(3) 0.033(3) -0.012(3) -0.003(3) 0.002(2)
C60 0.020(3) 0.017(3) 0.027(3) -0.007(2) -0.003(3) 0.003(2)
C61 0.047(4) 0.021(3) 0.036(4) -0.009(3) -0.018(3) 0.005(3)
C62 0.057(5) 0.026(4) 0.032(4) -0.004(3) -0.021(3) 0.004(3)
C63 0.050(4) 0.010(3) 0.040(4) -0.011(3) -0.008(3) -0.001(3)
C64 0.039(4) 0.021(3) 0.031(4) -0.011(3) -0.001(3) -0.006(3)
C65 0.027(3) 0.007(3) 0.022(3) -0.003(2) 0.001(3) 0.000(2)
C66 0.026(3) 0.017(3) 0.017(3) -0.004(2) -0.003(3) -0.002(2)
C67 0.019(3) 0.017(3) 0.019(3) 0.001(2) 0.000(3) -0.003(2)
C68 0.009(3) 0.016(3) 0.021(3) -0.004(2) -0.003(2) -0.002(2)
C69 0.036(4) 0.015(3) 0.017(3) -0.006(2) 0.002(3) -0.001(3)
C70 0.021(3) 0.013(3) 0.031(3) -0.004(3) 0.005(3) 0.005(2)
C71 0.020(3) 0.018(3) 0.022(3) -0.009(2) -0.004(2) -0.001(2)
C72 0.024(3) 0.016(3) 0.012(3) -0.001(2) -0.002(2) -0.004(2)
C73 0.022(3) 0.011(3) 0.025(3) -0.007(2) -0.005(3) 0.004(2)
C74 0.014(3) 0.018(3) 0.019(3) -0.003(2) 0.001(2) 0.005(2)
C75 0.018(3) 0.014(3) 0.022(3) -0.006(2) 0.000(2) -0.001(2)
C76 0.024(3) 0.010(3) 0.029(3) -0.009(2) -0.007(3) -0.003(2)
C77 0.009(3) 0.016(3) 0.032(3) 0.000(3) -0.002(2) 0.004(2)
C78 0.026(3) 0.016(3) 0.030(3) -0.005(3) -0.007(3) 0.000(2)
C79 0.023(3) 0.025(3) 0.023(3) -0.007(3) -0.003(3) -0.005(3)
C80 0.016(3) 0.012(3) 0.042(4) -0.006(3) -0.006(3) -0.001(2)
C81 0.015(3) 0.010(3) 0.025(3) 0.001(2) -0.007(2) -0.001(2)
C82 0.017(3) 0.009(3) 0.013(3) -0.006(2) 0.000(2) -0.001(2)
C83 0.017(3) 0.009(2) 0.012(3) -0.004(2) -0.007(2) -0.005(2)
C84 0.012(3) 0.011(3) 0.012(3) -0.002(2) 0.005(2) -0.001(2)
C85 0.007(3) 0.017(3) 0.006(3) 0.001(2) -0.001(2) -0.005(2)
C86 0.016(3) 0.015(3) 0.012(3) -0.006(2) -0.007(2) 0.002(2)
C87 0.011(3) 0.013(3) 0.017(3) -0.002(2) 0.002(2) -0.004(2)
C88 0.011(3) 0.012(3) 0.014(3) 0.000(2) 0.007(2) -0.002(2)
C89 0.191(12) 0.042(5) 0.043(5) -0.005(4) -0.009(6) 0.010(6)
C90 0.041(5) 0.049(5) 0.062(5) -0.012(4) -0.006(4) 0.000(4)
C91 0.020(4) 0.050(4) 0.028(4) 0.002(3) -0.008(3) -0.001(3)
C92 0.017(3) 0.048(4) 0.038(4) 0.000(3) -0.004(3) 0.006(3)
C93 0.029(4) 0.048(4) 0.017(3) -0.004(3) 0.000(3) -0.001(3)
C94 0.014(4) 0.054(5) 0.059(5) -0.015(4) -0.005(3) 0.005(3)
C95 0.023(4) 0.050(5) 0.048(5) 0.005(4) -0.005(3) -0.009(3)
N1 0.038(3) 0.035(3) 0.024(3) -0.003(2) 0.002(2) 0.004(3)
O1 0.022(2) 0.030(2) 0.018(2) -0.0090(17) 0.0013(17) -0.0083(18)
O2 0.028(2) 0.023(2) 0.015(2) -0.0025(17) -0.0029(18) -0.0006(18)
O3 0.022(3) 0.030(3) 0.102(4) -0.038(3) -0.018(3) 0.008(2)
O4 0.010(3) 0.033(4) 0.049(6) -0.018(3) -0.011(3) 0.006(3)
O4' 0.052(9) 0.053(9) 0.065(11) -0.013(7) -0.003(7) -0.018(7)
O5 0.014(2) 0.033(3) 0.044(3) -0.020(2) 0.0007(19) 0.0057(18)
O6 0.022(2) 0.019(2) 0.024(2) -0.0079(17) -0.0041(17) -0.0067(17)
O7 0.022(2) 0.031(2) 0.034(2) -0.0145(19) 0.0049(19) -0.0027(18)
O8 0.015(2) 0.017(2) 0.025(2) -0.0138(17) -0.0029(16) 0.0040(16)
O9 0.011(2) 0.017(2) 0.018(2) -0.0035(16) -0.0046(16) -0.0020(15)
O10 0.018(2) 0.013(2) 0.021(2) -0.0051(16) 0.0005(17) -0.0083(16)
O11 0.017(2) 0.018(2) 0.024(2) -0.0092(17) -0.0056(17) -0.0003(16)
O12 0.027(2) 0.013(2) 0.041(3) -0.0151(18) -0.0166(19) 0.0006(17)
O13 0.052(4) 0.145(6) 0.098(5) -0.087(5) 0.018(4) -0.030(4)
O14 0.063(4) 0.101(5) 0.062(4) 0.005(3) -0.024(3) -0.030(4)
O15 0.014(2) 0.018(2) 0.034(2) -0.0132(18) -0.0050(17) 0.0029(16)
O16 0.017(2) 0.015(2) 0.029(2) -0.0097(17) -0.0032(17) -0.0035(16)
O17 0.014(2) 0.016(2) 0.019(2) -0.0090(16) 0.0027(16) 0.0006(15)
O18 0.0167(12) 0.0190(11) 0.0212(12) -0.0058(9) 0.0013(9) -0.0015(9)
O19 0.021(2) 0.017(2) 0.038(2) -0.0190(18) -0.0085(18) 0.0023(16)
O20 0.028(2) 0.0102(19) 0.023(2) -0.0012(16) -0.0102(18) -0.0008(16)
O21 0.017(2) 0.025(2) 0.026(2) -0.0030(17) -0.0049(18) -0.0061(17)
O22 0.014(2) 0.036(2) 0.021(2) -0.0137(18) -0.0025(17) -0.0021(17)
O23 0.016(2) 0.036(2) 0.032(2) -0.018(2) 0.0043(18) -0.0040(18)
O24 0.016(2) 0.010(2) 0.055(3) -0.0113(18) -0.0045(19) -0.0039(16)
O25 0.008(2) 0.0104(19) 0.033(2) -0.0025(16) 0.0000(17) -0.0007(15)
O26 0.015(2) 0.016(2) 0.022(2) -0.0107(16) 0.0030(16) -0.0074(15)
O27 0.012(2) 0.0135(19) 0.020(2) -0.0038(15) -0.0029(16) 0.0014(15)
O28 0.011(2) 0.018(2) 0.046(3) -0.0162(19) -0.0039(18) 0.0007(16)
O1W 0.014(2) 0.022(2) 0.020(2) -0.0044(16) -0.0033(16) -0.0024(16)
O2W 0.017(2) 0.031(2) 0.025(2) -0.0152(18) -0.0046(17) -0.0003(17)
O3W 0.056(3) 0.030(3) 0.039(3) -0.013(2) -0.015(2) 0.006(2)
O4W 0.035(3) 0.027(2) 0.027(2) -0.0043(18) -0.0040(19) -0.0026(19)
O5W 0.041(3) 0.120(5) 0.056(4) -0.012(3) -0.004(3) -0.027(3)

loop_
_atom_type_symbol
_atom_type_description
_atom_type_scat_dispersion_real
_atom_type_scat_dispersion_imag
_atom_type_scat_source
C C 0.0033 0.0016 'International Tables Vol C Tables 4.2.6.8 and 6.1.1.4'
H H 0.0000 0.0000 'International Tables Vol C Tables 4.2.6.8 and 6.1.1.4'
N N 0.0061 0.0033 'International Tables Vol C Tables 4.2.6.8 and 6.1.1.4'
O O 0.0106 0.0060 'International Tables Vol C Tables 4.2.6.8 and 6.1.1.4'
Cd Cd -0.8075 1.2024 'International Tables Vol C Tables 4.2.6.8 and 6.1.1.4'

loop_
_geom_angle_atom_site_label_1
_geom_angle_atom_site_label_2
_geom_angle_atom_site_label_3
_geom_angle
_geom_angle_site_symmetry_1
_geom_angle_site_symmetry_3
O7 Cd1 O5 141.62(14) 2_655 2_755
O7 Cd1 O2 90.48(14) 2_655 .
O5 Cd1 O2 102.72(14) 2_755 .
O7 Cd1 O3W 81.67(15) 2_655 .
O5 Cd1 O3W 94.22(15) 2_755 .
O2 Cd1 O3W 160.72(15) . .
O7 Cd1 O4 85.68(17) 2_655 2_755
O5 Cd1 O4 56.00(17) 2_755 2_755
O2 Cd1 O4 108.1(2) . 2_755
O3W Cd1 O4 89.0(2) . 2_755
O7 Cd1 O4' 93.0(4) 2_655 2_755
O5 Cd1 O4' 52.6(4) 2_755 2_755
O2 Cd1 O4' 135.2(5) . 2_755
O3W Cd1 O4' 63.2(5) . 2_755
O4 Cd1 O4' 28.2(5) 2_755 2_755
O7 Cd1 O10 129.62(13) 2_655 1_655
O5 Cd1 O10 88.37(13) 2_755 1_655
O2 Cd1 O10 80.68(12) . 1_655
O3W Cd1 O10 90.78(13) . 1_655
O4 Cd1 O10 144.23(16) 2_755 1_655
O4' Cd1 O10 127.4(5) 2_755 1_655
O7 Cd1 C21 114.76(18) 2_655 2_755
O5 Cd1 C21 26.91(17) 2_755 2_755
O2 Cd1 C21 111.06(18) . 2_755
O3W Cd1 C21 88.20(19) . 2_755
O4 Cd1 C21 29.6(2) 2_755 2_755
O4' Cd1 C21 30.2(4) 2_755 2_755
O10 Cd1 C21 114.68(18) 1_655 2_755
O6 Cd2 O11 127.56(13) 2_655 1_655
O6 Cd2 O1 88.82(13) 2_655 .
O11 Cd2 O1 81.52(13) 1_655 .
O6 Cd2 O8 99.48(13) 2_655 .
O11 Cd2 O8 132.15(13) 1_655 .
O1 Cd2 O8 92.45(13) . .
O6 Cd2 O26 85.09(13) 2_655 2_656
O11 Cd2 O26 99.07(12) 1_655 2_656
O1 Cd2 O26 172.73(13) . 2_656
O8 Cd2 O26 92.46(12) . 2_656
O6 Cd2 O9 143.86(12) 2_655 .
O11 Cd2 O9 85.00(12) 1_655 .
O1 Cd2 O9 114.07(12) . .
O8 Cd2 O9 54.32(12) . .
O26 Cd2 O9 73.18(11) 2_656 .
O6 Cd2 C23 123.08(14) 2_655 .
O11 Cd2 C23 109.22(14) 1_655 .
O1 Cd2 C23 104.41(14) . .
O8 Cd2 C23 26.98(14) . .
O26 Cd2 C23 82.29(14) 2_656 .
O9 Cd2 C23 27.34(13) . .
O15 Cd3 O1W 90.03(13) . .
O15 Cd3 O18 84.15(13) . 1_455
O1W Cd3 O18 103.42(12) . 1_455
O15 Cd3 O26 126.23(12) . 2_656
O1W Cd3 O26 86.08(13) . 2_656
O18 Cd3 O26 148.61(13) 1_455 2_656
O15 Cd3 O9 112.66(13) . .
O1W Cd3 O9 156.89(12) . .
O18 Cd3 O9 84.05(12) 1_455 .
O26 Cd3 O9 77.08(12) 2_656 .
O15 Cd3 O17 135.34(12) . 1_455
O1W Cd3 O17 83.76(12) . 1_455
O18 Cd3 O17 54.96(12) 1_455 1_455
O26 Cd3 O17 97.50(12) 2_656 1_455
O9 Cd3 O17 82.89(12) . 1_455
O15 Cd3 C46 109.17(14) . 1_455
O1W Cd3 C46 93.94(13) . 1_455
O18 Cd3 C46 26.65(13) 1_455 1_455
O26 Cd3 C46 124.60(13) 2_656 1_455
O9 Cd3 C46 83.04(13) . 1_455
O17 Cd3 C46 28.31(12) 1_455 1_455
O16 Cd4 O25 122.12(13) . 2_656
O16 Cd4 O2W 84.54(13) . .
O25 Cd4 O2W 91.17(13) 2_656 .
O16 Cd4 O28 151.88(13) . 2_756
O25 Cd4 O28 83.43(12) 2_656 2_756
O2W Cd4 O28 108.33(14) . 2_756
O16 Cd4 O27 100.34(12) . 2_756
O25 Cd4 O27 137.54(12) 2_656 2_756
O2W Cd4 O27 92.60(13) . 2_756
O28 Cd4 O27 55.35(12) 2_756 2_756
O16 Cd4 O10 81.65(13) . 1_655
O25 Cd4 O10 96.04(12) 2_656 1_655
O2W Cd4 O10 166.20(13) . 1_655
O28 Cd4 O10 84.25(13) 2_756 1_655
O27 Cd4 O10 90.00(12) 2_756 1_655
O16 Cd4 C88 126.66(14) . 2_756
O25 Cd4 C88 110.48(14) 2_656 2_756
O2W Cd4 C88 103.58(14) . 2_756
O28 Cd4 C88 27.25(13) 2_756 2_756
O27 Cd4 C88 28.21(13) 2_756 2_756
O10 Cd4 C88 84.92(14) 1_655 2_756
O17 Cd5 O27 90.62(12) . 2_756
O17 Cd5 O21 144.51(13) . 2_766
O27 Cd5 O21 90.88(13) 2_756 2_766
O17 Cd5 O22 113.28(13) . .
O27 Cd5 O22 95.86(13) 2_756 .
O21 Cd5 O22 101.83(13) 2_766 .
O17 Cd5 O20 93.49(13) . 2_766
O27 Cd5 O20 121.99(13) 2_756 2_766
O21 Cd5 O20 56.43(12) 2_766 2_766
O22 Cd5 O20 133.70(13) . 2_766
O17 Cd5 O23 94.36(13) . .
O27 Cd5 O23 150.73(13) 2_756 .
O21 Cd5 O23 101.31(14) 2_766 .
O22 Cd5 O23 55.79(13) . .
O20 Cd5 O23 86.51(13) 2_766 .
O17 Cd5 C66 120.59(15) . 2_766
O27 Cd5 C66 109.25(15) 2_756 2_766
O21 Cd5 C66 28.07(14) 2_766 2_766
O22 Cd5 C66 119.12(15) . 2_766
O20 Cd5 C66 28.45(14) 2_766 2_766
O23 Cd5 C66 92.88(16) . 2_766
O17 Cd5 C67 107.55(14) . .
O27 Cd5 C67 123.77(15) 2_756 .
O21 Cd5 C67 100.89(14) 2_766 .
O22 Cd5 C67 27.96(14) . .
O20 Cd5 C67 109.75(15) 2_766 .
O23 Cd5 C67 27.99(15) . .
C66 Cd5 C67 105.75(16) 2_766 .
O2 C1 O1 126.8(5) . .
O2 C1 C2 117.7(5) . .
O1 C1 C2 115.4(5) . .
C7 C2 C3 120.3(5) . .
C7 C2 C1 121.8(5) . .
C3 C2 C1 117.9(5) . .
C4 C3 C2 120.2(5) . .
C4 C3 H3 119.9 . .
C2 C3 H3 119.9 . .
C5 C4 C3 119.2(5) . .
C5 C4 H4 120.4 . .
C3 C4 H4 120.4 . .
C4 C5 C6 120.6(5) . .
C4 C5 H5 119.7 . .
C6 C5 H5 119.7 . .
C5 C6 C7 121.5(6) . .
C5 C6 H6 119.2 . .
C7 C6 H6 119.2 . .
C6 C7 C2 118.0(5) . .
C6 C7 C8 119.5(5) . .
C2 C7 C8 122.3(5) . .
C9 C8 C13 117.6(5) . .
C9 C8 C7 122.7(5) . .
C13 C8 C7 119.7(5) . .
C8 C9 C10 121.5(6) . .
C8 C9 H9 119.3 . .
C10 C9 H9 119.3 . .
C11 C10 C9 120.2(6) . .
C11 C10 H10 119.9 . .
C9 C10 H10 119.9 . .
C10 C11 C12 119.1(5) . .
C10 C11 C14 122.4(5) . .
C12 C11 C14 118.5(5) . .
C13 C12 C11 120.9(5) . .
C13 C12 H12 119.6 . .
C11 C12 H12 119.6 . .
C12 C13 C8 120.6(5) . .
C12 C13 H13 119.7 . .
C8 C13 H13 119.7 . .
O3 C14 C11 108.5(5) . .
O3 C14 H14A 110.0 . .
C11 C14 H14A 110.0 . .
O3 C14 H14B 110.0 . .
C11 C14 H14B 110.0 . .
H14A C14 H14B 108.4 . .
C20 C15 O3 123.8(5) . .
C20 C15 C16 120.4(6) . .
O3 C15 C16 115.8(6) . .
C15 C16 C17 119.8(6) . .
C15 C16 H16 120.1 . .
C17 C16 H16 120.1 . .
C18 C17 C16 119.7(5) . .
C18 C17 C21 121.0(5) . .
C16 C17 C21 119.2(6) . .
C19 C18 C17 119.7(5) . .
C19 C18 H18 120.1 . .
C17 C18 H18 120.1 . .
C18 C19 C20 119.8(5) . .
C18 C19 C22 122.0(5) . .
C20 C19 C22 118.1(5) . .
C15 C20 C19 120.1(5) . .
C15 C20 H20 119.9 . .
C19 C20 H20 119.9 . .
O5 C21 O4 120.6(6) . .
O5 C21 O4' 109.1(10) . .
O4 C21 O4' 52.3(9) . .
O5 C21 C17 121.1(6) . .
O4 C21 C17 116.8(6) . .
O4' C21 C17 115.4(9) . .
O5 C21 Cd1 58.3(3) . 2_755
O4 C21 Cd1 63.8(4) . 2_755
O4' C21 Cd1 65.0(8) . 2_755
C17 C21 Cd1 179.3(5) . 2_755
O6 C22 O7 121.5(5) . .
O6 C22 C19 120.2(5) . .
O7 C22 C19 118.3(5) . .
O8 C23 O9 122.2(5) . .
O8 C23 C24 116.9(5) . .
O9 C23 C24 120.8(5) . .
O8 C23 Cd2 54.8(2) . .
O9 C23 Cd2 67.4(3) . .
C24 C23 Cd2 171.1(4) . .
C25 C24 C29 121.1(5) . .
C25 C24 C23 120.1(5) . .
C29 C24 C23 118.7(5) . .
C26 C25 C24 118.5(5) . .
C26 C25 H25 120.7 . .
C24 C25 H25 120.7 . .
C25 C26 C27 120.7(5) . .
C25 C26 C30 122.0(4) . .
C27 C26 C30 117.3(4) . .
C28 C27 C26 120.9(5) . .
C28 C27 H27 119.6 . .
C26 C27 H27 119.6 . .
O12 C28 C27 116.2(5) . .
O12 C28 C29 124.1(5) . .
C27 C28 C29 119.6(5) . .
C28 C29 C24 119.0(5) . .
C28 C29 H29 120.5 . .
C24 C29 H29 120.5 . .
O11 C30 O10 123.5(5) . .
O11 C30 C26 117.3(4) . .
O10 C30 C26 119.1(4) . .
O12 C31 C32 108.8(5) . .
O12 C31 H31A 109.9 . .
C32 C31 H31A 109.9 . .
O12 C31 H31B 109.9 . .
C32 C31 H31B 109.9 . .
H31A C31 H31B 108.3 . .
C33 C32 C37 118.0(6) . .
C33 C32 C31 124.7(6) . .
C37 C32 C31 117.3(5) . .
C32 C33 C34 122.3(6) . .
C32 C33 H33 118.9 . .
C34 C33 H33 118.9 . .
C33 C34 C35 120.6(6) . .
C33 C34 H34 119.7 . .
C35 C34 H34 119.7 . .
C36 C35 C34 116.6(6) . .
C36 C35 C38 120.7(6) . .
C34 C35 C38 122.4(6) . .
C37 C36 C35 122.0(6) . .
C37 C36 H36 119.0 . .
C35 C36 H36 119.0 . .
C36 C37 C32 120.3(6) . .
C36 C37 H37 119.9 . .
C32 C37 H37 119.9 . .
C39 C38 C43 117.8(6) . .
C39 C38 C35 120.2(6) . .
C43 C38 C35 121.9(6) . .
C38 C39 C40 121.6(7) . .
C38 C39 H39 119.2 . .
C40 C39 H39 119.2 . .
C41 C40 C39 120.2(7) . .
C41 C40 H40 119.9 . .
C39 C40 H40 119.9 . .
C42 C41 C40 119.6(7) . .
C42 C41 H41 120.2 . .
C40 C41 H41 120.2 . .
C41 C42 C43 121.5(7) . .
C41 C42 H42 119.3 . .
C43 C42 H42 119.3 . .
C38 C43 C42 119.3(6) . .
C38 C43 C44 122.7(6) . .
C42 C43 C44 118.0(6) . .
O14 C44 O13 124.2(8) . .
O14 C44 C43 121.3(7) . .
O13 C44 C43 114.5(7) . .
O16 C45 O15 120.6(5) . .
O16 C45 C51 121.4(4) . .
O15 C45 C51 118.0(4) . .
O18 C46 O17 121.7(5) . .
O18 C46 C47 119.6(4) . .
O17 C46 C47 118.6(4) . .
O18 C46 Cd3 59.1(3) . 1_655
O17 C46 Cd3 62.7(2) . 1_655
C47 C46 Cd3 177.9(3) . 1_655
C48 C47 C52 120.9(5) . .
C48 C47 C46 118.4(4) . .
C52 C47 C46 120.6(4) . .
C49 C48 C47 118.9(5) . .
C49 C48 H48 120.6 . .
C47 C48 H48 120.6 . .
C48 C49 O19 115.9(5) . .
C48 C49 C50 120.8(5) . .
O19 C49 C50 123.4(5) . .
C51 C50 C49 119.5(5) . .
C51 C50 H50 120.3 . .
C49 C50 H50 120.3 . .
C50 C51 C52 120.5(5) . .
C50 C51 C45 119.9(4) . .
C52 C51 C45 119.6(4) . .
C51 C52 C47 119.5(5) . .
C51 C52 H52 120.3 . .
C47 C52 H52 120.3 . .
O19 C53 C54 107.5(4) . .
O19 C53 H53A 110.2 . .
C54 C53 H53A 110.2 . .
O19 C53 H53B 110.2 . .
C54 C53 H53B 110.2 . .
H53A C53 H53B 108.5 . .
C59 C54 C55 118.3(5) . .
C59 C54 C53 119.8(5) . .
C55 C54 C53 121.8(5) . .
C56 C55 C54 120.5(5) . .
C56 C55 H55 119.7 . .
C54 C55 H55 119.7 . .
C55 C56 C57 120.7(5) . .
C55 C56 H56 119.6 . .
C57 C56 H56 119.6 . .
C58 C57 C56 117.7(5) . .
C58 C57 C60 122.9(5) . .
C56 C57 C60 119.3(5) . .
C57 C58 C59 121.7(5) . .
C57 C58 H58 119.1 . .
C59 C58 H58 119.1 . .
C54 C59 C58 120.9(5) . .
C54 C59 H59 119.6 . .
C58 C59 H59 119.6 . .
C61 C60 C65 118.6(5) . .
C61 C60 C57 119.6(5) . .
C65 C60 C57 121.7(5) . .
C60 C61 C62 121.5(6) . .
C60 C61 H61 119.3 . .
C62 C61 H61 119.3 . .
C63 C62 C61 120.1(6) . .
C63 C62 H62 120.0 . .
C61 C62 H62 120.0 . .
C64 C63 C62 119.0(6) . .
C64 C63 H63 120.5 . .
C62 C63 H63 120.5 . .
C63 C64 C65 121.4(6) . .
C63 C64 H64 119.3 . .
C65 C64 H64 119.3 . .
C64 C65 C60 119.4(5) . .
C64 C65 C66 117.4(5) . .
C60 C65 C66 123.1(5) . .
O21 C66 O20 120.2(5) . .
O21 C66 C65 119.7(5) . .
O20 C66 C65 120.0(5) . .
O21 C66 Cd5 59.5(3) . 2_766
O20 C66 Cd5 61.0(3) . 2_766
C65 C66 Cd5 175.5(4) . 2_766
O22 C67 O23 119.7(5) . .
O22 C67 C68 122.4(5) . .
O23 C67 C68 118.0(5) . .
O22 C67 Cd5 59.7(3) . .
O23 C67 Cd5 60.5(3) . .
C68 C67 Cd5 173.9(4) . .
C69 C68 C73 121.2(5) . .
C69 C68 C67 117.3(4) . .
C73 C68 C67 121.4(5) . .
C70 C69 C68 120.8(5) . .
C70 C69 H69 119.6 . .
C68 C69 H69 119.6 . .
C69 C70 C71 119.3(5) . .
C69 C70 H70 120.4 . .
C71 C70 H70 120.4 . .
C72 C71 C70 120.0(5) . .
C72 C71 H71 120.0 . .
C70 C71 H71 120.0 . .
C71 C72 C73 121.6(5) . .
C71 C72 H72 119.2 . .
C73 C72 H72 119.2 . .
C68 C73 C72 117.1(5) . .
C68 C73 C74 123.0(5) . .
C72 C73 C74 119.9(5) . .
C75 C74 C79 117.1(5) . .
C75 C74 C73 122.6(5) . .
C79 C74 C73 120.4(5) . .
C74 C75 C76 121.3(5) . .
C74 C75 H75 119.3 . .
C76 C75 H75 119.3 . .
C75 C76 C77 119.6(5) . .
C75 C76 H76 120.2 . .
C77 C76 H76 120.2 . .
C78 C77 C76 118.9(5) . .
C78 C77 C80 122.8(5) . .
C76 C77 C80 118.3(5) . .
C79 C78 C77 120.5(5) . .
C79 C78 H78 119.7 . .
C77 C78 H78 119.7 . .
C78 C79 C74 122.5(6) . .
C78 C79 H79 118.8 . .
C74 C79 H79 118.8 . .
O24 C80 C77 106.4(4) . .
O24 C80 H80A 110.4 . .
C77 C80 H80A 110.5 . .
O24 C80 H80B 110.5 . .
C77 C80 H80B 110.5 . .
H80A C80 H80B 108.6 . .
O24 C81 C82 125.4(5) . .
O24 C81 C86 115.7(5) . .
C82 C81 C86 119.0(5) . .
C81 C82 C83 120.7(5) . .
C81 C82 H82 119.7 . .
C83 C82 H82 119.7 . .
C84 C83 C82 120.8(5) . .
C84 C83 C88 120.5(4) . .
C82 C83 C88 118.5(4) . .
C83 C84 C85 118.5(5) . .
C83 C84 H84 120.8 . .
C85 C84 H84 120.8 . .
C86 C85 C84 120.5(5) . .
C86 C85 C87 120.0(5) . .
C84 C85 C87 119.5(4) . .
C85 C86 C81 120.2(5) . .
C85 C86 H86 119.9 . .
C81 C86 H86 119.9 . .
O25 C87 O26 122.4(5) . .
O25 C87 C85 118.5(4) . .
O26 C87 C85 119.0(4) . .
O28 C88 O27 120.8(5) . .
O28 C88 C83 120.1(4) . .
O27 C88 C83 119.0(4) . .
O28 C88 Cd4 59.5(3) . 2_756
O27 C88 Cd4 61.7(3) . 2_756
C83 C88 Cd4 175.7(4) . 2_756
C90 C89 H89A 109.5 . .
C90 C89 H89B 109.5 . .
H89A C89 H89B 109.5 . .
C90 C89 H89C 109.5 . .
H89A C89 H89C 109.5 . .
H89B C89 H89C 109.5 . .
C89 C90 N1 114.5(7) . .
C89 C90 H90A 108.6 . .
N1 C90 H90A 108.6 . .
C89 C90 H90B 108.6 . .
N1 C90 H90B 108.6 . .
H90A C90 H90B 107.6 . .
N1 C91 C92 122.9(6) . .
N1 C91 H91 118.6 . .
C92 C91 H91 118.6 . .
C91 C92 C93 119.8(6) . .
C91 C92 H92 120.1 . .
C93 C92 H92 120.1 . .
C92 C93 C94 116.6(6) . .
C92 C93 C93 121.8(7) . 2_565
C94 C93 C93 121.6(7) . 2_565
C95 C94 C93 121.0(6) . .
C95 C94 H94 119.5 . .
C93 C94 H94 119.5 . .
C94 C95 N1 120.8(6) . .
C94 C95 H95 119.6 . .
N1 C95 H95 119.6 . .
C91 N1 C95 118.8(6) . .
C91 N1 C90 122.1(6) . .
C95 N1 C90 118.8(6) . .
C1 O1 Cd2 123.0(3) . .
C1 O2 Cd1 132.6(3) . .
C15 O3 C14 117.3(5) . .
C21 O4 Cd1 86.6(4) . 2_755
C21 O4' Cd1 84.8(9) . 2_755
C21 O5 Cd1 94.8(4) . 2_755
C22 O6 Cd2 135.8(3) . 2_655
C22 O7 Cd1 105.3(4) . 2_655
C23 O8 Cd2 98.2(3) . .
C23 O9 Cd3 130.6(3) . .
C23 O9 Cd2 85.3(3) . .
Cd3 O9 Cd2 96.90(12) . .
C30 O10 Cd4 114.4(3) . 1_455
C30 O10 Cd1 123.2(3) . 1_455
Cd4 O10 Cd1 122.19(14) 1_455 1_455
C30 O11 Cd2 108.2(3) . 1_455
C28 O12 C31 119.3(4) . .
C44 O13 H13A 109.5 . .
C45 O15 Cd3 103.6(3) . .
C45 O16 Cd4 155.6(3) . .
C46 O17 Cd5 127.8(3) . .
C46 O17 Cd3 89.0(3) . 1_655
Cd5 O17 Cd3 131.00(16) . 1_655
C46 O18 Cd3 94.3(3) . 1_655
C49 O19 C53 117.9(4) . .
C66 O20 Cd5 90.5(3) . 2_766
C66 O21 Cd5 92.4(3) . 2_766
C67 O22 Cd5 92.4(3) . .
C67 O23 Cd5 91.5(3) . .
C81 O24 C80 116.8(4) . .
C87 O25 Cd4 107.7(3) . 2_656
C87 O26 Cd3 145.3(3) . 2_656
C87 O26 Cd2 112.2(3) . 2_656
Cd3 O26 Cd2 101.99(13) 2_656 2_656
C88 O27 Cd5 119.5(3) . 2_756
C88 O27 Cd4 90.1(3) . 2_756
Cd5 O27 Cd4 128.35(15) 2_756 2_756
C88 O28 Cd4 93.3(3) . 2_756
Cd3 O1W H1A 101.3 . .
Cd3 O1W H1B 104.6 . .
H1A O1W H1B 107.7 . .
Cd4 O2W H2A 109.8 . .
Cd4 O2W H2B 100.7 . .
H2A O2W H2B 107.7 . .
Cd1 O3W H3A 90.0 . .
Cd1 O3W H3B 105.2 . .
H3A O3W H3B 107.7 . .
H4A O4W H4B 105.8 . .
H5A O5W H5B 108.3 . .

loop_
_geom_bond_atom_site_label_1
_geom_bond_atom_site_label_2
_geom_bond_distance
_geom_bond_site_symmetry_2
Cd1 O7 2.222(4) 2_655
Cd1 O5 2.283(4) 2_755
Cd1 O2 2.302(4) .
Cd1 O3W 2.357(4) .
Cd1 O4 2.405(6) 2_755
Cd1 O4' 2.434(18) 2_755
Cd1 O10 2.440(4) 1_655
Cd1 C21 2.675(7) 2_755
Cd2 O6 2.219(4) 2_655
Cd2 O11 2.222(4) 1_655
Cd2 O1 2.256(4) .
Cd2 O8 2.260(4) .
Cd2 O26 2.383(3) 2_656
Cd2 O9 2.536(3) .
Cd2 C23 2.738(5) .
Cd3 O15 2.239(4) .
Cd3 O1W 2.334(3) .
Cd3 O18 2.337(4) 1_455
Cd3 O26 2.342(3) 2_656
Cd3 O9 2.368(3) .
Cd3 O17 2.414(3) 1_455
Cd3 C46 2.717(5) 1_455
Cd4 O16 2.246(4) .
Cd4 O25 2.250(3) 2_656
Cd4 O2W 2.259(4) .
Cd4 O28 2.328(4) 2_756
Cd4 O27 2.376(3) 2_756
Cd4 O10 2.384(3) 1_655
Cd4 C88 2.698(5) 2_756
Cd5 O17 2.243(3) .
Cd5 O27 2.271(4) 2_756
Cd5 O21 2.297(4) 2_766
Cd5 O22 2.328(4) .
Cd5 O20 2.329(4) 2_766
Cd5 O23 2.347(4) .
Cd5 C66 2.663(5) 2_766
Cd5 C67 2.695(6) .
C1 O2 1.241(6) .
C1 O1 1.278(6) .
C1 C2 1.516(7) .
C2 C7 1.384(7) .
C2 C3 1.401(7) .
C3 C4 1.379(8) .
C3 H3 0.9300 .
C4 C5 1.369(8) .
C4 H4 0.9300 .
C5 C6 1.373(8) .
C5 H5 0.9300 .
C6 C7 1.383(7) .
C6 H6 0.9300 .
C7 C8 1.495(7) .
C8 C9 1.371(8) .
C8 C13 1.419(7) .
C9 C10 1.393(8) .
C9 H9 0.9300 .
C10 C11 1.367(8) .
C10 H10 0.9300 .
C11 C12 1.394(8) .
C11 C14 1.506(7) .
C12 C13 1.358(8) .
C12 H12 0.9300 .
C13 H13 0.9300 .
C14 O3 1.426(7) .
C14 H14A 0.9700 .
C14 H14B 0.9700 .
C15 C20 1.352(8) .
C15 O3 1.366(7) .
C15 C16 1.380(8) .
C16 C17 1.398(8) .
C16 H16 0.9300 .
C17 C18 1.390(8) .
C17 C21 1.512(8) .
C18 C19 1.369(7) .
C18 H18 0.9300 .
C19 C20 1.414(7) .
C19 C22 1.492(7) .
C20 H20 0.9300 .
C21 O5 1.215(7) .
C21 O4 1.322(9) .
C21 O4' 1.353(17) .
C21 Cd1 2.675(7) 2_755
C22 O6 1.256(6) .
C22 O7 1.263(6) .
C23 O8 1.255(6) .
C23 O9 1.261(6) .
C23 C24 1.508(7) .
C24 C25 1.390(7) .
C24 C29 1.404(7) .
C25 C26 1.380(7) .
C25 H25 0.9300 .
C26 C27 1.385(7) .
C26 C30 1.515(7) .
C27 C28 1.377(7) .
C27 H27 0.9300 .
C28 O12 1.361(6) .
C28 C29 1.389(7) .
C29 H29 0.9300 .
C30 O11 1.251(6) .
C30 O10 1.281(6) .
C31 O12 1.409(6) .
C31 C32 1.501(8) .
C31 H31A 0.9700 .
C31 H31B 0.9700 .
C32 C33 1.369(8) .
C32 C37 1.409(8) .
C33 C34 1.388(8) .
C33 H33 0.9300 .
C34 C35 1.412(8) .
C34 H34 0.9300 .
C35 C36 1.405(9) .
C35 C38 1.469(8) .
C36 C37 1.383(8) .
C36 H36 0.9300 .
C37 H37 0.9300 .
C38 C39 1.372(8) .
C38 C43 1.406(8) .
C39 C40 1.398(9) .
C39 H39 0.9300 .
C40 C41 1.367(10) .
C40 H40 0.9300 .
C41 C42 1.350(10) .
C41 H41 0.9300 .
C42 C43 1.410(8) .
C42 H42 0.9300 .
C43 C44 1.493(10) .
C44 O14 1.198(8) .
C44 O13 1.257(9) .
C45 O16 1.250(6) .
C45 O15 1.271(6) .
C45 C51 1.501(7) .
C46 O18 1.222(6) .
C46 O17 1.289(6) .
C46 C47 1.510(7) .
C46 Cd3 2.717(5) 1_655
C47 C48 1.390(7) .
C47 C52 1.395(7) .
C48 C49 1.381(7) .
C48 H48 0.9300 .
C49 O19 1.384(6) .
C49 C50 1.404(7) .
C50 C51 1.378(7) .
C50 H50 0.9300 .
C51 C52 1.385(7) .
C52 H52 0.9300 .
C53 O19 1.447(6) .
C53 C54 1.520(7) .
C53 H53A 0.9700 .
C53 H53B 0.9700 .
C54 C59 1.371(7) .
C54 C55 1.400(8) .
C55 C56 1.377(7) .
C55 H55 0.9300 .
C56 C57 1.408(8) .
C56 H56 0.9300 .
C57 C58 1.365(8) .
C57 C60 1.494(8) .
C58 C59 1.385(7) .
C58 H58 0.9300 .
C59 H59 0.9300 .
C60 C61 1.372(8) .
C60 C65 1.405(8) .
C61 C62 1.395(8) .
C61 H61 0.9300 .
C62 C63 1.389(9) .
C62 H62 0.9300 .
C63 C64 1.370(8) .
C63 H63 0.9300 .
C64 C65 1.404(7) .
C64 H64 0.9300 .
C65 C66 1.493(7) .
C66 O21 1.254(6) .
C66 O20 1.269(6) .
C66 Cd5 2.663(5) 2_766
C67 O22 1.265(7) .
C67 O23 1.266(6) .
C67 C68 1.502(8) .
C68 C69 1.397(7) .
C68 C73 1.397(7) .
C69 C70 1.376(7) .
C69 H69 0.9300 .
C70 C71 1.393(7) .
C70 H70 0.9300 .
C71 C72 1.389(7) .
C71 H71 0.9300 .
C72 C73 1.407(7) .
C72 H72 0.9300 .
C73 C74 1.487(7) .
C74 C75 1.389(7) .
C74 C79 1.394(8) .
C75 C76 1.397(7) .
C75 H75 0.9300 .
C76 C77 1.407(8) .
C76 H76 0.9300 .
C77 C78 1.375(8) .
C77 C80 1.503(7) .
C78 C79 1.368(7) .
C78 H78 0.9300 .
C79 H79 0.9300 .
C80 O24 1.451(6) .
C80 H80A 0.9700 .
C80 H80B 0.9700 .
C81 O24 1.365(6) .
C81 C82 1.365(7) .
C81 C86 1.401(7) .
C82 C83 1.388(7) .
C82 H82 0.9300 .
C83 C84 1.371(7) .
C83 C88 1.509(7) .
C84 C85 1.404(7) .
C84 H84 0.9300 .
C85 C86 1.368(7) .
C85 C87 1.500(7) .
C86 H86 0.9300 .
C87 O25 1.245(6) .
C87 O26 1.278(6) .
C88 O28 1.238(6) .
C88 O27 1.276(6) .
C88 Cd4 2.698(5) 2_756
C89 C90 1.454(11) .
C89 H89A 0.9600 .
C89 H89B 0.9600 .
C89 H89C 0.9600 .
C90 N1 1.469(8) .
C90 H90A 0.9700 .
C90 H90B 0.9700 .
C91 N1 1.308(8) .
C91 C92 1.363(9) .
C91 H91 0.9300 .
C92 C93 1.387(8) .
C92 H92 0.9300 .
C93 C94 1.397(9) .
C93 C93 1.476(13) 2_565
C94 C95 1.339(9) .
C94 H94 0.9300 .
C95 N1 1.376(8) .
C95 H95 0.9300 .
O4 Cd1 2.405(6) 2_755
O4' Cd1 2.434(18) 2_755
O5 Cd1 2.283(4) 2_755
O6 Cd2 2.219(4) 2_655
O7 Cd1 2.222(4) 2_655
O10 Cd4 2.384(3) 1_455
O10 Cd1 2.440(4) 1_455
O11 Cd2 2.222(4) 1_455
O13 H13A 0.8200 .
O17 Cd3 2.414(3) 1_655
O18 Cd3 2.337(4) 1_655
O20 Cd5 2.329(4) 2_766
O21 Cd5 2.297(4) 2_766
O25 Cd4 2.250(3) 2_656
O26 Cd3 2.342(3) 2_656
O26 Cd2 2.383(3) 2_656
O27 Cd5 2.271(4) 2_756
O27 Cd4 2.376(3) 2_756
O28 Cd4 2.328(4) 2_756
O1W H1A 0.8499 .
O1W H1B 0.8501 .
O2W H2A 0.8501 .
O2W H2B 0.8500 .
O3W H3A 0.8500 .
O3W H3B 0.8501 .
O4W H4A 0.8610 .
O4W H4B 0.8604 .
O5W H5A 0.8295 .
O5W H5B 0.8636 .

loop_
_geom_torsion_atom_site_label_1
_geom_torsion_atom_site_label_2
_geom_torsion_atom_site_label_3
_geom_torsion_atom_site_label_4
_geom_torsion
_geom_torsion_site_symmetry_1
_geom_torsion_site_symmetry_4
O2 C1 C2 C7 68.4(7) . .
O1 C1 C2 C7 -114.2(6) . .
O2 C1 C2 C3 -110.5(6) . .
O1 C1 C2 C3 66.9(7) . .
C7 C2 C3 C4 -3.4(9) . .
C1 C2 C3 C4 175.5(5) . .
C2 C3 C4 C5 0.1(9) . .
C3 C4 C5 C6 2.6(10) . .
C4 C5 C6 C7 -1.9(10) . .
C5 C6 C7 C2 -1.4(9) . .
C5 C6 C7 C8 174.3(6) . .
C3 C2 C7 C6 4.0(8) . .
C1 C2 C7 C6 -174.9(5) . .
C3 C2 C7 C8 -171.6(5) . .
C1 C2 C7 C8 9.5(8) . .
C6 C7 C8 C9 43.0(9) . .
C2 C7 C8 C9 -141.5(6) . .
C6 C7 C8 C13 -133.9(6) . .
C2 C7 C8 C13 41.6(8) . .
C13 C8 C9 C10 1.5(9) . .
C7 C8 C9 C10 -175.5(6) . .
C8 C9 C10 C11 0.3(10) . .
C9 C10 C11 C12 -2.2(9) . .
C9 C10 C11 C14 176.6(6) . .
C10 C11 C12 C13 2.4(9) . .
C14 C11 C12 C13 -176.5(6) . .
C11 C12 C13 C8 -0.5(9) . .
C9 C8 C13 C12 -1.4(9) . .
C7 C8 C13 C12 175.7(5) . .
C10 C11 C14 O3 35.3(8) . .
C12 C11 C14 O3 -145.8(6) . .
C20 C15 C16 C17 3.2(10) . .
O3 C15 C16 C17 -178.7(6) . .
C15 C16 C17 C18 2.8(10) . .
C15 C16 C17 C21 -173.9(6) . .
C16 C17 C18 C19 -5.7(9) . .
C21 C17 C18 C19 171.0(6) . .
C17 C18 C19 C20 2.7(8) . .
C17 C18 C19 C22 -173.3(5) . .
O3 C15 C20 C19 175.8(6) . .
C16 C15 C20 C19 -6.3(10) . .
C18 C19 C20 C15 3.3(9) . .
C22 C19 C20 C15 179.5(6) . .
C18 C17 C21 O5 5.6(10) . .
C16 C17 C21 O5 -177.8(6) . .
C18 C17 C21 O4 -160.5(6) . .
C16 C17 C21 O4 16.2(10) . .
C18 C17 C21 O4' 140.7(12) . .
C16 C17 C21 O4' -42.6(13) . .
C18 C19 C22 O6 -26.5(8) . .
C20 C19 C22 O6 157.4(5) . .
C18 C19 C22 O7 154.7(5) . .
C20 C19 C22 O7 -21.4(7) . .
O6 Cd2 C23 O8 -32.2(3) 2_655 .
O11 Cd2 C23 O8 151.9(3) 1_655 .
O1 Cd2 C23 O8 66.0(3) . .
O26 Cd2 C23 O8 -111.2(3) 2_656 .
O9 Cd2 C23 O8 -179.2(5) . .
O6 Cd2 C23 O9 147.0(2) 2_655 .
O11 Cd2 C23 O9 -28.9(3) 1_655 .
O1 Cd2 C23 O9 -114.8(3) . .
O8 Cd2 C23 O9 179.2(5) . .
O26 Cd2 C23 O9 68.0(3) 2_656 .
O8 C23 C24 C25 26.7(7) . .
O9 C23 C24 C25 -156.2(5) . .
O8 C23 C24 C29 -151.8(5) . .
O9 C23 C24 C29 25.4(7) . .
C29 C24 C25 C26 1.1(8) . .
C23 C24 C25 C26 -177.3(5) . .
C24 C25 C26 C27 2.1(7) . .
C24 C25 C26 C30 -175.9(4) . .
C25 C26 C27 C28 -3.6(8) . .
C30 C26 C27 C28 174.4(5) . .
C26 C27 C28 O12 -178.3(4) . .
C26 C27 C28 C29 1.9(8) . .
O12 C28 C29 C24 -178.6(5) . .
C27 C28 C29 C24 1.2(8) . .
C25 C24 C29 C28 -2.7(8) . .
C23 C24 C29 C28 175.7(5) . .
C25 C26 C30 O11 -161.3(5) . .
C27 C26 C30 O11 20.7(7) . .
C25 C26 C30 O10 20.1(7) . .
C27 C26 C30 O10 -157.9(5) . .
O12 C31 C32 C33 2.1(8) . .
O12 C31 C32 C37 -178.7(5) . .
C37 C32 C33 C34 2.2(9) . .
C31 C32 C33 C34 -178.7(6) . .
C32 C33 C34 C35 1.2(9) . .
C33 C34 C35 C36 -3.6(9) . .
C33 C34 C35 C38 -178.6(6) . .
C34 C35 C36 C37 2.9(9) . .
C38 C35 C36 C37 177.9(5) . .
C35 C36 C37 C32 0.3(9) . .
C33 C32 C37 C36 -2.9(8) . .
C31 C32 C37 C36 177.9(5) . .
C36 C35 C38 C39 -124.1(7) . .
C34 C35 C38 C39 50.6(9) . .
C36 C35 C38 C43 51.8(8) . .
C34 C35 C38 C43 -133.5(7) . .
C43 C38 C39 C40 -0.4(10) . .
C35 C38 C39 C40 175.6(6) . .
C38 C39 C40 C41 -2.4(11) . .
C39 C40 C41 C42 2.6(11) . .
C40 C41 C42 C43 0.0(11) . .
C39 C38 C43 C42 2.9(9) . .
C35 C38 C43 C42 -173.0(6) . .
C39 C38 C43 C44 -176.6(6) . .
C35 C38 C43 C44 7.5(10) . .
C41 C42 C43 C38 -2.8(10) . .
C41 C42 C43 C44 176.7(7) . .
C38 C43 C44 O14 -114.6(8) . .
C42 C43 C44 O14 65.9(9) . .
C38 C43 C44 O13 66.1(9) . .
C42 C43 C44 O13 -113.4(8) . .
O18 C46 C47 C48 -30.6(7) . .
O17 C46 C47 C48 152.7(5) . .
O18 C46 C47 C52 145.3(5) . .
O17 C46 C47 C52 -31.4(7) . .
C52 C47 C48 C49 -0.2(7) . .
C46 C47 C48 C49 175.7(4) . .
C47 C48 C49 O19 177.6(4) . .
C47 C48 C49 C50 -1.3(8) . .
C48 C49 C50 C51 1.9(8) . .
O19 C49 C50 C51 -176.9(5) . .
C49 C50 C51 C52 -1.1(8) . .
C49 C50 C51 C45 179.8(5) . .
O16 C45 C51 C50 -173.5(5) . .
O15 C45 C51 C50 5.3(7) . .
O16 C45 C51 C52 7.4(7) . .
O15 C45 C51 C52 -173.9(4) . .
C50 C51 C52 C47 -0.4(7) . .
C45 C51 C52 C47 178.8(4) . .
C48 C47 C52 C51 1.0(7) . .
C46 C47 C52 C51 -174.7(4) . .
O19 C53 C54 C59 -146.8(5) . .
O19 C53 C54 C55 33.4(7) . .
C59 C54 C55 C56 -0.5(8) . .
C53 C54 C55 C56 179.3(5) . .
C54 C55 C56 C57 -1.2(8) . .
C55 C56 C57 C58 0.4(8) . .
C55 C56 C57 C60 -176.8(5) . .
C56 C57 C58 C59 2.1(8) . .
C60 C57 C58 C59 179.1(5) . .
C55 C54 C59 C58 2.9(8) . .
C53 C54 C59 C58 -176.9(5) . .
C57 C58 C59 C54 -3.8(9) . .
C58 C57 C60 C61 -51.3(8) . .
C56 C57 C60 C61 125.7(6) . .
C58 C57 C60 C65 131.1(6) . .
C56 C57 C60 C65 -51.9(8) . .
C65 C60 C61 C62 -0.5(9) . .
C57 C60 C61 C62 -178.2(6) . .
C60 C61 C62 C63 2.6(10) . .
C61 C62 C63 C64 -2.7(10) . .
C62 C63 C64 C65 0.8(10) . .
C63 C64 C65 C60 1.3(9) . .
C63 C64 C65 C66 -176.3(5) . .
C61 C60 C65 C64 -1.4(8) . .
C57 C60 C65 C64 176.2(5) . .
C61 C60 C65 C66 176.1(5) . .
C57 C60 C65 C66 -6.3(8) . .
C64 C65 C66 O21 -44.1(8) . .
C60 C65 C66 O21 138.4(6) . .
C64 C65 C66 O20 134.9(6) . .
C60 C65 C66 O20 -42.7(8) . .
O17 Cd5 C67 O22 106.7(3) . .
O27 Cd5 C67 O22 3.7(4) 2_756 .
O21 Cd5 C67 O22 -94.7(3) 2_766 .
O20 Cd5 C67 O22 -152.8(3) 2_766 .
O23 Cd5 C67 O22 171.6(5) . .
C66 Cd5 C67 O22 -123.2(3) 2_766 .
O17 Cd5 C67 O23 -64.8(3) . .
O27 Cd5 C67 O23 -167.9(3) 2_756 .
O21 Cd5 C67 O23 93.7(3) 2_766 .
O22 Cd5 C67 O23 -171.6(5) . .
O20 Cd5 C67 O23 35.6(3) 2_766 .
C66 Cd5 C67 O23 65.2(3) 2_766 .
O22 C67 C68 C69 -86.7(7) . .
O23 C67 C68 C69 91.6(6) . .
O22 C67 C68 C73 97.7(6) . .
O23 C67 C68 C73 -83.9(7) . .
C73 C68 C69 C70 0.8(9) . .
C67 C68 C69 C70 -174.8(5) . .
C68 C69 C70 C71 -1.4(9) . .
C69 C70 C71 C72 -0.6(9) . .
C70 C71 C72 C73 3.2(8) . .
C69 C68 C73 C72 1.7(8) . .
C67 C68 C73 C72 177.1(5) . .
C69 C68 C73 C74 -177.5(5) . .
C67 C68 C73 C74 -2.0(8) . .
C71 C72 C73 C68 -3.7(8) . .
C71 C72 C73 C74 175.5(5) . .
C68 C73 C74 C75 -40.2(8) . .
C72 C73 C74 C75 140.6(6) . .
C68 C73 C74 C79 138.7(6) . .
C72 C73 C74 C79 -40.5(8) . .
C79 C74 C75 C76 -3.3(8) . .
C73 C74 C75 C76 175.6(5) . .
C74 C75 C76 C77 3.2(8) . .
C75 C76 C77 C78 -1.2(8) . .
C75 C76 C77 C80 -178.5(5) . .
C76 C77 C78 C79 -0.4(8) . .
C80 C77 C78 C79 176.7(5) . .
C77 C78 C79 C74 0.2(9) . .
C75 C74 C79 C78 1.6(8) . .
C73 C74 C79 C78 -177.3(5) . .
C78 C77 C80 O24 124.3(6) . .
C76 C77 C80 O24 -58.6(6) . .
O24 C81 C82 C83 178.7(5) . .
C86 C81 C82 C83 -2.8(8) . .
C81 C82 C83 C84 -2.9(8) . .
C81 C82 C83 C88 173.4(5) . .
C82 C83 C84 C85 5.4(7) . .
C88 C83 C84 C85 -170.8(4) . .
C83 C84 C85 C86 -2.3(7) . .
C83 C84 C85 C87 175.9(4) . .
C84 C85 C86 C81 -3.2(7) . .
C87 C85 C86 C81 178.5(5) . .
O24 C81 C86 C85 -175.6(5) . .
C82 C81 C86 C85 5.8(8) . .
C86 C85 C87 O25 16.9(7) . .
C84 C85 C87 O25 -161.4(5) . .
C86 C85 C87 O26 -160.6(5) . .
C84 C85 C87 O26 21.1(7) . .
C84 C83 C88 O28 -171.4(5) . .
C82 C83 C88 O28 12.3(7) . .
C84 C83 C88 O27 10.7(7) . .
C82 C83 C88 O27 -165.6(4) . .
N1 C91 C92 C93 1.9(10) . .
C91 C92 C93 C94 -3.1(9) . .
C91 C92 C93 C93 178.5(7) . 2_565
C92 C93 C94 C95 3.2(10) . .
C93 C93 C94 C95 -178.5(7) 2_565 .
C93 C94 C95 N1 -1.9(11) . .
C92 C91 N1 C95 -0.5(10) . .
C92 C91 N1 C90 -173.7(6) . .
C94 C95 N1 C91 0.4(10) . .
C94 C95 N1 C90 173.9(7) . .
C89 C90 N1 C91 -123.9(8) . .
C89 C90 N1 C95 62.9(9) . .
O2 C1 O1 Cd2 31.1(7) . .
C2 C1 O1 Cd2 -146.0(4) . .
O6 Cd2 O1 C1 -84.1(4) 2_655 .
O11 Cd2 O1 C1 44.2(4) 1_655 .
O8 Cd2 O1 C1 176.5(4) . .
O9 Cd2 O1 C1 124.8(4) . .
C23 Cd2 O1 C1 152.0(4) . .
O1 C1 O2 Cd1 19.8(8) . .
C2 C1 O2 Cd1 -163.1(3) . .
O7 Cd1 O2 C1 43.4(5) 2_655 .
O5 Cd1 O2 C1 -172.9(5) 2_755 .
O3W Cd1 O2 C1 -22.1(7) . .
O4 Cd1 O2 C1 129.0(5) 2_755 .
O4' Cd1 O2 C1 138.2(7) 2_755 .
O10 Cd1 O2 C1 -86.8(5) 1_655 .
C21 Cd1 O2 C1 160.3(5) 2_755 .
C20 C15 O3 C14 -8.5(10) . .
C16 C15 O3 C14 173.4(6) . .
C11 C14 O3 C15 -165.7(6) . .
O5 C21 O4 Cd1 13.9(7) . 2_755
O4' C21 O4 Cd1 -77.5(10) . 2_755
C17 C21 O4 Cd1 180.0(5) . 2_755
O5 C21 O4' Cd1 -39.1(9) . 2_755
O4 C21 O4' Cd1 75.2(7) . 2_755
C17 C21 O4' Cd1 -179.4(6) . 2_755
O4 C21 O5 Cd1 -14.6(7) . 2_755
O4' C21 O5 Cd1 42.3(11) . 2_755
C17 C21 O5 Cd1 179.8(6) . 2_755
O7 C22 O6 Cd2 -82.1(7) . 2_655
C19 C22 O6 Cd2 99.1(6) . 2_655
O6 C22 O7 Cd1 -7.1(6) . 2_655
C19 C22 O7 Cd1 171.7(4) . 2_655
O9 C23 O8 Cd2 -0.9(5) . .
C24 C23 O8 Cd2 176.2(4) . .
O6 Cd2 O8 C23 153.1(3) 2_655 .
O11 Cd2 O8 C23 -36.9(4) 1_655 .
O1 Cd2 O8 C23 -117.7(3) . .
O26 Cd2 O8 C23 67.6(3) 2_656 .
O9 Cd2 O8 C23 0.4(3) . .
O8 C23 O9 Cd3 -94.3(5) . .
C24 C23 O9 Cd3 88.7(5) . .
Cd2 C23 O9 Cd3 -95.0(3) . .
O8 C23 O9 Cd2 0.8(5) . .
C24 C23 O9 Cd2 -176.2(4) . .
O15 Cd3 O9 C23 -170.3(4) . .
O1W Cd3 O9 C23 21.3(6) . .
O18 Cd3 O9 C23 -89.2(4) 1_455 .
O26 Cd3 O9 C23 65.5(4) 2_656 .
O17 Cd3 O9 C23 -33.9(4) 1_455 .
C46 Cd3 O9 C23 -62.4(4) 1_455 .
O15 Cd3 O9 Cd2 100.01(13) . .
O1W Cd3 O9 Cd2 -68.4(3) . .
O18 Cd3 O9 Cd2 -178.89(13) 1_455 .
O26 Cd3 O9 Cd2 -24.13(11) 2_656 .
O17 Cd3 O9 Cd2 -123.55(12) 1_455 .
C46 Cd3 O9 Cd2 -152.08(14) 1_455 .
O6 Cd2 O9 C23 -50.7(4) 2_655 .
O11 Cd2 O9 C23 152.7(3) 1_655 .
O1 Cd2 O9 C23 74.3(3) . .
O8 Cd2 O9 C23 -0.4(3) . .
O26 Cd2 O9 C23 -106.2(3) 2_656 .
O6 Cd2 O9 Cd3 79.7(2) 2_655 .
O11 Cd2 O9 Cd3 -76.90(13) 1_655 .
O1 Cd2 O9 Cd3 -155.30(12) . .
O8 Cd2 O9 Cd3 129.96(17) . .
O26 Cd2 O9 Cd3 24.15(11) 2_656 .
C23 Cd2 O9 Cd3 130.4(3) . .
O11 C30 O10 Cd4 -94.5(5) . 1_455
C26 C30 O10 Cd4 83.9(4) . 1_455
O11 C30 O10 Cd1 80.4(5) . 1_455
C26 C30 O10 Cd1 -101.2(4) . 1_455
O10 C30 O11 Cd2 -3.0(6) . 1_455
C26 C30 O11 Cd2 178.6(3) . 1_455
C27 C28 O12 C31 154.5(5) . .
C29 C28 O12 C31 -25.7(7) . .
C32 C31 O12 C28 -160.2(4) . .
O16 C45 O15 Cd3 10.5(5) . .
C51 C45 O15 Cd3 -168.3(3) . .
O1W Cd3 O15 C45 74.2(3) . .
O18 Cd3 O15 C45 177.7(3) 1_455 .
O26 Cd3 O15 C45 -10.9(4) 2_656 .
O9 Cd3 O15 C45 -101.2(3) . .
O17 Cd3 O15 C45 155.4(3) 1_455 .
C46 Cd3 O15 C45 168.4(3) 1_455 .
O15 C45 O16 Cd4 -122.9(7) . .
C51 C45 O16 Cd4 55.9(10) . .
O25 Cd4 O16 C45 117.1(8) 2_656 .
O2W Cd4 O16 C45 29.1(8) . .
O28 Cd4 O16 C45 -90.3(8) 2_756 .
O27 Cd4 O16 C45 -62.5(8) 2_756 .
O10 Cd4 O16 C45 -151.0(8) 1_655 .
C88 Cd4 O16 C45 -73.8(8) 2_756 .
O18 C46 O17 Cd5 146.3(4) . .
C47 C46 O17 Cd5 -37.1(6) . .
Cd3 C46 O17 Cd5 144.8(4) 1_655 .
O18 C46 O17 Cd3 1.5(5) . 1_655
C47 C46 O17 Cd3 178.1(4) . 1_655
O27 Cd5 O17 C46 109.5(4) 2_756 .
O21 Cd5 O17 C46 -158.1(4) 2_766 .
O22 Cd5 O17 C46 12.9(4) . .
O20 Cd5 O17 C46 -128.4(4) 2_766 .
O23 Cd5 O17 C46 -41.6(4) . .
C66 Cd5 O17 C46 -137.6(4) 2_766 .
C67 Cd5 O17 C46 -16.4(4) . .
O27 Cd5 O17 Cd3 -120.3(2) 2_756 1_655
O21 Cd5 O17 Cd3 -27.9(3) 2_766 1_655
O22 Cd5 O17 Cd3 143.05(19) . 1_655
O20 Cd5 O17 Cd3 1.8(2) 2_766 1_655
O23 Cd5 O17 Cd3 88.6(2) . 1_655
C66 Cd5 O17 Cd3 -7.4(3) 2_766 1_655
C67 Cd5 O17 Cd3 113.8(2) . 1_655
O17 C46 O18 Cd3 -1.5(5) . 1_655
C47 C46 O18 Cd3 -178.1(4) . 1_655
C48 C49 O19 C53 155.3(5) . .
C50 C49 O19 C53 -25.8(7) . .
C54 C53 O19 C49 -170.5(4) . .
O21 C66 O20 Cd5 -6.1(5) . 2_766
C65 C66 O20 Cd5 175.0(5) . 2_766
O20 C66 O21 Cd5 6.2(5) . 2_766
C65 C66 O21 Cd5 -174.9(5) . 2_766
O23 C67 O22 Cd5 8.4(5) . .
C68 C67 O22 Cd5 -173.3(4) . .
O17 Cd5 O22 C67 -83.7(3) . .
O27 Cd5 O22 C67 -176.9(3) 2_756 .
O21 Cd5 O22 C67 91.0(3) 2_766 .
O20 Cd5 O22 C67 36.5(4) 2_766 .
O23 Cd5 O22 C67 -4.8(3) . .
C66 Cd5 O22 C67 67.2(3) 2_766 .
O22 C67 O23 Cd5 -8.3(5) . .
C68 C67 O23 Cd5 173.3(4) . .
O17 Cd5 O23 C67 120.1(3) . .
O27 Cd5 O23 C67 20.9(5) 2_756 .
O21 Cd5 O23 C67 -92.0(3) 2_766 .
O22 Cd5 O23 C67 4.8(3) . .
O20 Cd5 O23 C67 -146.7(3) 2_766 .
C66 Cd5 O23 C67 -119.0(3) 2_766 .
C82 C81 O24 C80 -3.4(8) . .
C86 C81 O24 C80 178.1(5) . .
C77 C80 O24 C81 175.3(5) . .
O26 C87 O25 Cd4 -4.3(6) . 2_656
C85 C87 O25 Cd4 178.3(4) . 2_656
O25 C87 O26 Cd3 94.8(7) . 2_656
C85 C87 O26 Cd3 -87.7(7) . 2_656
O25 C87 O26 Cd2 -95.4(5) . 2_656
C85 C87 O26 Cd2 82.1(5) . 2_656
O28 C88 O27 Cd5 -128.7(4) . 2_756
C83 C88 O27 Cd5 49.2(5) . 2_756
Cd4 C88 O27 Cd5 -135.5(3) 2_756 2_756
O28 C88 O27 Cd4 6.9(5) . 2_756
C83 C88 O27 Cd4 -175.2(4) . 2_756
O27 C88 O28 Cd4 -7.0(5) . 2_756
C83 C88 O28 Cd4 175.1(4) . 2_756
